data_7131362
loop_
_publ_author_name
'Yang, Mei'
'Yao, Wen-Dong'
'Liu, Wenlong'
'Guo, Sheng-Ping'

_publ_section_title
;
 The first quaternary rare-earth oxythiogermanate with second-harmonic
 generation and ferromagnetic behavior.
;
_journal_issue 26
_journal_name_full 'Chemical communications (Cambridge, England)'
_journal_page_first 3894
_journal_page_last 3897
_journal_paper_doi 10.1039/d2cc06703j
_journal_volume 59
_journal_year 2023
_chemical_formula_moiety 'Eu3 Ge O S4'
_chemical_formula_sum 'Eu3 Ge O S4'
_chemical_formula_weight 672.71
_space_group_crystal_system orthorhombic
_space_group_IT_number 29
_space_group_name_Hall 'P 2c -2ac'
_space_group_name_H-M_alt 'P c a 21'
_atom_sites_solution_primary dual
_audit_creation_date 2022-07-29
_audit_creation_method
;
Olex2 1.3
(compiled 2020.11.12 svn.r5f609507 for OlexSys, GUI svn.r6408)
;
_audit_update_record
;
2022-10-31 deposited with the CCDC.	2023-03-03 downloaded from the CCDC.
;
_cell_angle_alpha 90
_cell_angle_beta 90
_cell_angle_gamma 90
_cell_formula_units_Z 4
_cell_length_a 11.7433(6)
_cell_length_b 5.9456(3)
_cell_length_c 11.6103(6)
_cell_measurement_reflns_used 5041
_cell_measurement_temperature 296
_cell_measurement_theta_max 27.51
_cell_measurement_theta_min 3.43
_cell_volume 810.64(7)
_computing_cell_refinement 'SAINT v8.37A (Bruker, 2015)'
_computing_data_reduction 'SAINT v8.37A (Bruker, 2015)'
_computing_molecular_graphics 'Olex2 1.3 (Dolomanov et al., 2009)'
_computing_publication_material 'Olex2 1.3 (Dolomanov et al., 2009)'
_computing_structure_refinement 'SHELXL 2018/3 (Sheldrick, 2015)'
_computing_structure_solution 'SHELXT 2014/5 (Sheldrick, 2014)'
_diffrn_ambient_temperature 296
_diffrn_measured_fraction_theta_full 0.999
_diffrn_measured_fraction_theta_max 0.999
_diffrn_measurement_device_type 'Bruker APEX-II CCD'
_diffrn_measurement_method '\f and \w scans'
_diffrn_radiation_monochromator graphite
_diffrn_radiation_type MoK\a
_diffrn_radiation_wavelength 0.71073
_diffrn_reflns_av_R_equivalents 0.0271
_diffrn_reflns_av_unetI/netI 0.0287
_diffrn_reflns_Laue_measured_fraction_full 0.999
_diffrn_reflns_Laue_measured_fraction_max 0.999
_diffrn_reflns_limit_h_max 14
_diffrn_reflns_limit_h_min -11
_diffrn_reflns_limit_k_max 7
_diffrn_reflns_limit_k_min -7
_diffrn_reflns_limit_l_max 14
_diffrn_reflns_limit_l_min -13
_diffrn_reflns_number 5391
_diffrn_reflns_point_group_measured_fraction_full 0.975
_diffrn_reflns_point_group_measured_fraction_max 0.965
_diffrn_reflns_theta_full 25.242
_diffrn_reflns_theta_max 26.485
_diffrn_reflns_theta_min 3.427
_diffrn_source_current 1.0
_diffrn_source_power 0.05
_diffrn_source_voltage 50.0
_diffrn_standards_number 0
_exptl_absorpt_coefficient_mu 27.504
_exptl_absorpt_correction_T_max 0.7456
_exptl_absorpt_correction_T_min 0.5936
_exptl_absorpt_correction_type multi-scan
_exptl_absorpt_process_details
;
SADABS-2016/2 (Bruker,2016/2) was used for absorption correction.
wR2(int) was 0.0845 before and 0.0450 after correction.
The Ratio of minimum to maximum transmission is 0.7961.
The \l/2 correction factor is Not present.
;
_exptl_crystal_colour red
_exptl_crystal_density_diffrn 5.512
_exptl_crystal_description block
_exptl_crystal_F_000 1172
_exptl_crystal_size_max 0.03
_exptl_crystal_size_mid 0.02
_exptl_crystal_size_min 0.01
_refine_diff_density_max 0.579
_refine_diff_density_min -0.907
_refine_diff_density_rms 0.202
_refine_ls_abs_structure_details
;
 Refined as an inversion twin.
;
_refine_ls_abs_structure_Flack 0.116(18)
_refine_ls_extinction_coef 0.0099(2)
_refine_ls_extinction_expression Fc^*^=kFc[1+0.001xFc^2^\l^3^/sin(2\q)]^-1/4^
_refine_ls_extinction_method 'SHELXL-2018/3 (Sheldrick 2018)'
_refine_ls_goodness_of_fit_ref 1.071
_refine_ls_hydrogen_treatment undef
_refine_ls_matrix_type full
_refine_ls_number_parameters 84
_refine_ls_number_reflns 1634
_refine_ls_number_restraints 1
_refine_ls_restrained_S_all 1.071
_refine_ls_R_factor_all 0.0143
_refine_ls_R_factor_gt 0.0140
_refine_ls_shift/su_max 0.000
_refine_ls_shift/su_mean 0.000
_refine_ls_structure_factor_coef Fsqd
_refine_ls_weighting_details 'w=1/[\s^2^(Fo^2^)] where P=(Fo^2^+2Fc^2^)/3'
_refine_ls_weighting_scheme calc
_refine_ls_wR_factor_gt 0.0281
_refine_ls_wR_factor_ref 0.0282
_reflns_Friedel_coverage 0.834
_reflns_Friedel_fraction_full 0.948
_reflns_Friedel_fraction_max 0.926
_reflns_number_gt 1617
_reflns_number_total 1634
_reflns_threshold_expression 'I > 2\s(I)'
_cod_data_source_file d2cc06703j2.cif
_cod_data_source_block a
_cod_depositor_comments
;
The following automatic conversions were performed:

data item '_exptl_absorpt_correction_type' value 'MULTI-SCAN' was
changed to 'multi-scan' in accordance with the
/home/data/users/saulius/crontab/automatic-downloads/rss-feeds/RSC/lib/dictionaries/cif_core.dic
dictionary named 'cif_core.dic' version 2.4.2 last updated on
2011-04-26.

Automatic conversion script
Id: cif_fix_values 7556 2019-12-06 15:28:31Z antanas 

 Adding full bibliography for 7131362.cif.
;
_cod_database_code 7131362
_shelx_shelxl_version_number 2018/3
_shelx_space_group_comment
;
The symmetry employed for this shelxl refinement is uniquely defined
by the following loop, which should always be used as a source of
symmetry information in preference to the above space-group names.
They are only intended as comments.
;
_olex2_refinement_description
;
1. Twinned data refinement
 Scales: 0.884(18)
 0.116(18)
;
_olex2_submission_special_instructions 'No special instructions were received'

loop_
_space_group_symop_operation_xyz
'x, y, z'
'-x, -y, z+1/2'
'x+1/2, -y, z'
'-x+1/2, y, z+1/2'

loop_
_atom_site_label
_atom_site_type_symbol
_atom_site_fract_x
_atom_site_fract_y
_atom_site_fract_z
_atom_site_U_iso_or_equiv
_atom_site_adp_type
_atom_site_occupancy
_atom_site_site_symmetry_order
_atom_site_calc_flag
_atom_site_refinement_flags_posn
_atom_site_refinement_flags_adp
_atom_site_refinement_flags_occupancy
_atom_site_disorder_assembly
_atom_site_disorder_group
Eu3 Eu 0.29904(3) 0.03601(5) 0.24761(4) 0.00842(9) Uani 1 1 d . . . . .
Eu1 Eu 0.01900(3) 0.41543(5) 0.24161(3) 0.00832(10) Uani 1 1 d . . . . .
Eu2 Eu 0.26930(3) 0.60094(5) 0.00588(3) 0.00830(10) Uani 1 1 d . . . . .
Ge1 Ge 0.00477(7) 0.00673(16) 0.00000(9) 0.00555(14) Uani 1 1 d . . . . .
S2 S 0.26760(13) 0.5214(3) 0.25806(18) 0.0073(3) Uani 1 1 d . . . . .
S3 S 0.49891(14) 0.3639(3) 0.01125(19) 0.0091(3) Uani 1 1 d . . . . .
S4 S 0.54969(15) 0.0844(3) 0.32198(16) 0.0088(4) Uani 1 1 d . . . . .
S1 S 0.18675(13) 0.0961(3) 0.01571(18) 0.0091(4) Uani 1 1 d . . . . .
O1 O 0.4206(4) -0.1510(8) 0.1002(4) 0.0083(10) Uani 1 1 d . . . . .

loop_
_atom_site_aniso_label
_atom_site_aniso_U_11
_atom_site_aniso_U_22
_atom_site_aniso_U_33
_atom_site_aniso_U_23
_atom_site_aniso_U_13
_atom_site_aniso_U_12
Eu3 0.00887(16) 0.00761(16) 0.00876(19) -0.00074(19) -0.00029(17) 0.00151(13)
Eu1 0.00740(17) 0.00850(17) 0.0091(2) 0.00047(19) -0.00112(16) -0.00111(12)
Eu2 0.00962(17) 0.00861(17) 0.00666(18) -0.00043(18) -0.00117(18) 0.00059(14)
Ge1 0.0058(3) 0.0054(3) 0.0055(4) -0.0006(3) 0.0005(3) 0.0004(2)
S2 0.0076(8) 0.0074(7) 0.0068(9) -0.0006(8) 0.0007(9) -0.0001(6)
S3 0.0106(7) 0.0067(8) 0.0100(9) -0.0020(8) -0.0007(7) 0.0008(7)
S4 0.0090(8) 0.0102(9) 0.0071(9) 0.0014(7) 0.0019(7) -0.0005(7)
S1 0.0063(7) 0.0101(9) 0.0107(9) 0.0019(7) -0.0030(7) -0.0033(6)
O1 0.008(2) 0.009(2) 0.008(3) 0.002(2) 0.0021(18) 0.001(2)

loop_
_atom_type_symbol
_atom_type_description
_atom_type_scat_dispersion_real
_atom_type_scat_dispersion_imag
_atom_type_scat_source
Eu Eu -0.1578 3.6682 'International Tables Vol C Tables 4.2.6.8 and 6.1.1.4'
Ge Ge 0.1547 1.8001 'International Tables Vol C Tables 4.2.6.8 and 6.1.1.4'
O O 0.0106 0.0060 'International Tables Vol C Tables 4.2.6.8 and 6.1.1.4'
S S 0.1246 0.1234 'International Tables Vol C Tables 4.2.6.8 and 6.1.1.4'

loop_
_geom_angle_atom_site_label_1
_geom_angle_atom_site_label_2
_geom_angle_atom_site_label_3
_geom_angle
_geom_angle_site_symmetry_1
_geom_angle_site_symmetry_3
_geom_angle_publ_flag
Eu1 Eu3 Eu1 168.169(12) 3 . ?
Eu1 Eu3 Eu1 97.699(12) 3 3_565 ?
Eu1 Eu3 Eu1 93.912(8) . 3_565 ?
Eu1 Eu3 Eu2 102.198(11) . 4_545 ?
Eu1 Eu3 Eu2 64.104(10) 3 1_545 ?
Eu1 Eu3 Eu2 71.963(10) 3 4_545 ?
Eu2 Eu3 Eu1 107.087(12) 1_545 . ?
Eu2 Eu3 Eu1 124.982(14) 1_545 3_565 ?
Eu2 Eu3 Eu1 129.605(14) 4_545 3_565 ?
Eu2 Eu3 Eu2 95.350(10) 1_545 4_545 ?
S2 Eu3 Eu1 148.49(3) 1_545 3_565 ?
S2 Eu3 Eu1 117.59(3) 1_545 . ?
S2 Eu3 Eu1 143.38(3) . 3 ?
S2 Eu3 Eu1 50.88(3) 1_545 3 ?
S2 Eu3 Eu1 45.78(3) . 3_565 ?
S2 Eu3 Eu1 48.37(3) . . ?
S2 Eu3 Eu2 133.46(4) . 1_545 ?
S2 Eu3 Eu2 46.52(4) 1_545 4_545 ?
S2 Eu3 Eu2 49.33(4) 1_545 1_545 ?
S2 Eu3 Eu2 125.33(4) . 4_545 ?
S2 Eu3 S2 165.09(7) . 1_545 ?
S2 Eu3 S4 90.97(5) . . ?
S2 Eu3 S4 95.53(5) . 3_455 ?
S2 Eu3 S4 69.57(4) 1_545 3_455 ?
S2 Eu3 S1 94.61(5) 1_545 4 ?
S2 Eu3 S1 82.21(5) . . ?
S2 Eu3 S1 81.52(5) . 4 ?
S4 Eu3 Eu1 50.51(3) 3_455 . ?
S4 Eu3 Eu1 139.75(3) 3_455 3_565 ?
S4 Eu3 Eu1 137.71(3) . . ?
S4 Eu3 Eu1 119.21(3) 3_455 3 ?
S4 Eu3 Eu1 48.58(3) . 3_565 ?
S4 Eu3 Eu1 53.85(3) . 3 ?
S4 Eu3 Eu2 87.85(3) 3_455 1_545 ?
S4 Eu3 Eu2 57.59(3) 3_455 4_545 ?
S4 Eu3 Eu2 110.81(3) . 1_545 ?
S4 Eu3 Eu2 92.38(3) . 4_545 ?
S4 Eu3 S2 101.30(4) . 1_545 ?
S4 Eu3 S4 146.75(7) . 3_455 ?
S4 Eu3 S1 70.15(5) . 4 ?
S4 Eu3 S1 78.61(4) 3_455 4 ?
S1 Eu3 Eu1 99.40(3) . 3_565 ?
S1 Eu3 Eu1 111.80(4) . 3 ?
S1 Eu3 Eu1 63.73(3) . . ?
S1 Eu3 Eu1 93.65(3) 4 3 ?
S1 Eu3 Eu1 83.93(3) 4 3_565 ?
S1 Eu3 Eu1 89.81(3) 4 . ?
S1 Eu3 Eu2 130.60(3) . 4_545 ?
S1 Eu3 Eu2 49.25(3) 4 4_545 ?
S1 Eu3 Eu2 143.92(4) 4 1_545 ?
S1 Eu3 Eu2 52.20(3) . 1_545 ?
S1 Eu3 S2 95.75(5) . 1_545 ?
S1 Eu3 S4 131.00(5) . . ?
S1 Eu3 S4 82.23(5) . 3_455 ?
S1 Eu3 S1 153.43(4) . 4 ?
O1 Eu3 Eu1 88.99(10) . 3_565 ?
O1 Eu3 Eu1 42.95(10) . 3 ?
O1 Eu3 Eu1 135.49(11) . . ?
O1 Eu3 Eu2 41.23(10) . 1_545 ?
O1 Eu3 Eu2 109.75(10) . 4_545 ?
O1 Eu3 S2 122.93(11) . . ?
O1 Eu3 S2 69.69(11) . 1_545 ?
O1 Eu3 S4 128.51(11) . 3_455 ?
O1 Eu3 S4 71.73(11) . . ?
O1 Eu3 S1 71.97(11) . . ?
O1 Eu3 S1 134.58(11) . 4 ?
Eu3 Eu1 Eu3 99.430(8) 3_455 . ?
Eu3 Eu1 Eu2 126.925(11) . 3_465 ?
Eu3 Eu1 Eu2 126.882(13) 3_455 4 ?
Eu3 Eu1 Eu2 59.242(10) 3_455 3_465 ?
Eu3 Eu1 Eu2 68.848(10) . 4 ?
Eu2 Eu1 Eu2 163.762(9) 3_465 4 ?
Ge1 Eu1 Eu3 71.357(15) . . ?
Ge1 Eu1 Eu3 60.771(14) . 3_455 ?
Ge1 Eu1 Eu2 140.200(18) . 4 ?
Ge1 Eu1 Eu2 55.681(15) . 3_465 ?
S2 Eu1 Eu3 46.66(3) . . ?
S2 Eu1 Eu3 145.77(3) . 3_455 ?
S2 Eu1 Eu3 152.42(3) 3_465 . ?
S2 Eu1 Eu3 53.36(3) 3_465 3_455 ?
S2 Eu1 Eu2 121.23(4) 3_465 4 ?
S2 Eu1 Eu2 47.41(4) 3_465 3_465 ?
S2 Eu1 Eu2 139.60(4) . 3_465 ?
S2 Eu1 Eu2 45.90(4) . 4 ?
S2 Eu1 Ge1 103.28(4) . . ?
S2 Eu1 Ge1 94.94(4) 3_465 . ?
S2 Eu1 S2 159.25(3) 3_465 . ?
S2 Eu1 S3 83.26(5) 3_465 4 ?
S2 Eu1 S3 91.27(5) . 4 ?
S2 Eu1 S3 85.63(5) 3_465 3_465 ?
S2 Eu1 S4 88.58(4) 3_465 3_465 ?
S2 Eu1 S4 93.92(5) . 3_455 ?
S2 Eu1 S4 70.70(4) . 3_465 ?
S2 Eu1 S4 102.36(5) 3_465 3_455 ?
S3 Eu1 Eu3 106.16(3) 3_465 3_455 ?
S3 Eu1 Eu3 82.25(3) 4 3_455 ?
S3 Eu1 Eu3 109.21(3) 3_465 . ?
S3 Eu1 Eu3 89.01(3) 4 . ?
S3 Eu1 Eu2 128.77(3) 4 3_465 ?
S3 Eu1 Eu2 47.43(3) 4 4 ?
S3 Eu1 Eu2 126.83(3) 3_465 4 ?
S3 Eu1 Eu2 48.89(3) 3_465 3_465 ?
S3 Eu1 Ge1 133.09(3) 4 . ?
S3 Eu1 Ge1 66.91(4) 3_465 . ?
S3 Eu1 S2 92.39(5) 3_465 . ?
S3 Eu1 S3 157.84(2) 3_465 4 ?
S3 Eu1 S4 81.90(5) 3_465 3_465 ?
S3 Eu1 S4 133.75(5) 3_465 3_455 ?
S4 Eu1 Eu3 50.51(3) 3_455 . ?
S4 Eu1 Eu3 139.19(4) 3_465 3_455 ?
S4 Eu1 Eu3 115.86(3) 3_465 . ?
S4 Eu1 Eu3 52.51(3) 3_455 3_455 ?
S4 Eu1 Eu2 56.83(3) 3_465 4 ?
S4 Eu1 Eu2 87.85(3) 3_455 4 ?
S4 Eu1 Eu2 108.05(3) 3_465 3_465 ?
S4 Eu1 Eu2 105.31(3) 3_455 3_465 ?
S4 Eu1 Ge1 148.18(4) 3_465 . ?
S4 Eu1 Ge1 67.04(4) 3_455 . ?
S4 Eu1 S3 67.66(4) 3_455 4 ?
S4 Eu1 S3 78.73(5) 3_465 4 ?
S4 Eu1 S4 142.80(6) 3_455 3_465 ?
O1 Eu1 Eu3 92.06(10) 3_455 . ?
O1 Eu1 Eu3 41.73(10) 3_455 3_455 ?
O1 Eu1 Eu2 157.27(11) 3_455 4 ?
O1 Eu1 Eu2 38.26(10) 3_455 3_465 ?
O1 Eu1 Ge1 24.51(10) 3_455 . ?
O1 Eu1 S2 127.79(10) 3_455 . ?
O1 Eu1 S2 70.76(10) 3_455 3_465 ?
O1 Eu1 S3 123.31(11) 3_455 4 ?
O1 Eu1 S3 70.05(11) 3_455 3_465 ?
O1 Eu1 S4 70.08(11) 3_455 3_455 ?
O1 Eu1 S4 145.89(11) 3_455 3_465 ?
Eu3 Eu2 Eu3 97.437(11) 1_565 4_564 ?
Eu3 Eu2 Eu1 132.397(12) 1_565 4_554 ?
Eu3 Eu2 Eu1 74.769(11) 4_564 4_554 ?
Eu3 Eu2 Eu1 56.653(9) 1_565 3_565 ?
Eu1 Eu2 Eu3 131.826(11) 3_565 4_564 ?
Eu1 Eu2 Eu1 93.485(8) 3_565 4_554 ?
Ge1 Eu2 Eu3 60.598(17) 3_565 1_565 ?
Ge1 Eu2 Eu3 74.041(18) 3_565 4_564 ?
Ge1 Eu2 Eu1 72.298(18) 3_565 4_554 ?
Ge1 Eu2 Eu1 57.994(17) 3_565 3_565 ?
S2 Eu2 Eu3 146.76(3) 4_554 1_565 ?
S2 Eu2 Eu3 52.07(3) . 1_565 ?
S2 Eu2 Eu3 146.44(3) . 4_564 ?
S2 Eu2 Eu3 49.40(3) 4_554 4_564 ?
S2 Eu2 Eu1 46.81(3) 4_554 4_554 ?
S2 Eu2 Eu1 47.75(3) . 3_565 ?
S2 Eu2 Eu1 134.42(3) . 4_554 ?
S2 Eu2 Eu1 140.29(3) 4_554 3_565 ?
S2 Eu2 Ge1 101.38(4) 4_554 3_565 ?
S2 Eu2 Ge1 97.27(4) . 3_565 ?
S2 Eu2 S2 159.55(5) 4_554 . ?
S2 Eu2 S3 94.35(5) 4_554 . ?
S2 Eu2 S3 84.95(5) . . ?
S2 Eu2 S3 83.28(5) 4_554 3_465 ?
S2 Eu2 S3 89.11(5) . 3_465 ?
S2 Eu2 S1 79.08(5) . . ?
S2 Eu2 S1 98.18(5) 4_554 1_565 ?
S2 Eu2 S1 96.48(5) . 1_565 ?
S2 Eu2 S1 80.65(5) 4_554 . ?
S3 Eu2 Eu3 119.19(4) . 4_564 ?
S3 Eu2 Eu3 91.84(4) 3_465 1_565 ?
S3 Eu2 Eu3 76.96(4) 3_465 4_564 ?
S3 Eu2 Eu3 102.53(4) . 1_565 ?
S3 Eu2 Eu1 47.72(4) . 3_565 ?
S3 Eu2 Eu1 129.59(4) 3_465 4_554 ?
S3 Eu2 Eu1 49.72(4) . 4_554 ?
S3 Eu2 Eu1 135.84(4) 3_465 3_565 ?
S3 Eu2 Ge1 67.78(3) . 3_565 ?
S3 Eu2 Ge1 136.09(3) 3_465 3_565 ?
S3 Eu2 S3 156.06(2) . 3_465 ?
S3 Eu2 S1 80.27(4) . . ?
S3 Eu2 S1 135.71(4) . 1_565 ?
S1 Eu2 Eu3 50.28(4) 1_565 1_565 ?
S1 Eu2 Eu3 130.04(4) . 1_565 ?
S1 Eu2 Eu3 125.08(4) . 4_564 ?
S1 Eu2 Eu3 50.03(4) 1_565 4_564 ?
S1 Eu2 Eu1 100.18(4) . 3_565 ?
S1 Eu2 Eu1 87.56(4) . 4_554 ?
S1 Eu2 Eu1 118.19(4) 1_565 4_554 ?
S1 Eu2 Eu1 103.08(4) 1_565 3_565 ?
S1 Eu2 Ge1 148.05(3) . 3_565 ?
S1 Eu2 Ge1 68.13(3) 1_565 3_565 ?
S1 Eu2 S3 67.98(4) 1_565 3_465 ?
S1 Eu2 S3 75.84(4) . 3_465 ?
S1 Eu2 S1 143.65(5) 1_565 . ?
O1 Eu2 Eu3 94.97(10) 1_565 4_564 ?
O1 Eu2 Eu3 39.95(10) 1_565 1_565 ?
O1 Eu2 Eu1 38.15(10) 1_565 3_565 ?
O1 Eu2 Eu1 93.11(10) 1_565 4_554 ?
O1 Eu2 Ge1 26.46(10) 1_565 3_565 ?
O1 Eu2 S2 127.80(10) 1_565 4_554 ?
O1 Eu2 S2 70.96(11) 1_565 . ?
O1 Eu2 S3 130.34(10) 1_565 3_465 ?
O1 Eu2 S3 69.05(10) 1_565 . ?
O1 Eu2 S1 69.74(10) 1_565 1_565 ?
O1 Eu2 S1 138.32(11) 1_565 . ?
Eu2 Ge1 Eu1 66.325(19) 3_465 . ?
S3 Ge1 Eu1 127.54(7) 3_455 . ?
S3 Ge1 Eu2 128.19(5) 3_455 3_465 ?
S3 Ge1 S4 104.75(8) 3_455 4_554 ?
S3 Ge1 S1 105.38(7) 3_455 . ?
S4 Ge1 Eu1 125.58(6) 4_554 . ?
S4 Ge1 Eu2 70.25(5) 4_554 3_465 ?
S1 Ge1 Eu1 74.74(6) . . ?
S1 Ge1 Eu2 125.62(6) . 3_465 ?
S1 Ge1 S4 107.85(8) . 4_554 ?
O1 Ge1 Eu1 37.17(15) 3_455 . ?
O1 Ge1 Eu2 40.57(16) 3_455 3_465 ?
O1 Ge1 S3 115.59(17) 3_455 3_455 ?
O1 Ge1 S4 110.82(17) 3_455 4_554 ?
O1 Ge1 S1 111.90(16) 3_455 . ?
Eu3 S2 Eu3 165.09(7) . 1_565 ?
Eu3 S2 Eu1 84.97(4) . . ?
Eu3 S2 Eu1 89.81(4) . 3_565 ?
Eu3 S2 Eu2 96.66(6) . . ?
Eu3 S2 Eu2 102.61(6) . 4 ?
Eu1 S2 Eu3 75.76(4) 3_565 1_565 ?
Eu1 S2 Eu3 108.85(5) . 1_565 ?
Eu1 S2 Eu1 171.17(8) 3_565 . ?
Eu2 S2 Eu3 78.59(5) . 1_565 ?
Eu2 S2 Eu3 84.08(4) 4 1_565 ?
Eu2 S2 Eu1 100.83(6) 4 3_565 ?
Eu2 S2 Eu1 88.69(5) . . ?
Eu2 S2 Eu1 87.29(5) 4 . ?
Eu2 S2 Eu1 84.84(5) . 3_565 ?
Eu2 S2 Eu2 159.87(6) 4 . ?
Eu1 S3 Eu1 148.35(6) 3_565 4_554 ?
Eu1 S3 Eu2 83.39(5) 3_565 . ?
Eu1 S3 Eu2 84.83(5) 3_565 3_565 ?
Eu1 S3 Eu2 92.33(5) 4_554 3_565 ?
Eu2 S3 Eu1 82.85(5) . 4_554 ?
Eu2 S3 Eu2 148.55(6) . 3_565 ?
Ge1 S3 Eu1 119.25(9) 3 3_565 ?
Ge1 S3 Eu1 92.32(7) 3 4_554 ?
Ge1 S3 Eu2 91.91(5) 3 3_565 ?
Ge1 S3 Eu2 119.24(6) 3 . ?
Eu3 S4 Eu3 142.53(7) . 3 ?
Eu3 S4 Eu1 84.00(4) . 3_565 ?
Eu3 S4 Eu1 103.99(5) 3 3_565 ?
Eu3 S4 Eu1 73.64(4) . 3 ?
Eu1 S4 Eu3 78.99(4) 3 3 ?
Eu1 S4 Eu1 142.80(6) 3 3_565 ?
Ge1 S4 Eu3 88.06(6) 4 . ?
Ge1 S4 Eu3 118.66(7) 4 3 ?
Ge1 S4 Eu1 92.69(6) 4 3 ?
Ge1 S4 Eu1 116.27(7) 4 3_565 ?
Eu3 S1 Eu3 147.99(6) . 4_554 ?
Eu3 S1 Eu2 90.61(5) . . ?
Eu3 S1 Eu2 77.52(4) . 1_545 ?
Eu3 S1 Eu2 93.22(5) 4_554 . ?
Eu2 S1 Eu3 80.72(5) 1_545 4_554 ?
Eu2 S1 Eu2 143.64(5) 1_545 . ?
Ge1 S1 Eu3 86.68(7) . 4_554 ?
Ge1 S1 Eu3 117.87(8) . . ?
Ge1 S1 Eu2 94.06(6) . 1_545 ?
Ge1 S1 Eu2 121.52(7) . . ?
Eu3 O1 Eu1 95.31(16) . 3 ?
Eu3 O1 Eu2 98.82(15) . 1_545 ?
Eu1 O1 Eu2 103.59(16) 3 1_545 ?
Ge1 O1 Eu3 124.2(2) 3 . ?
Ge1 O1 Eu1 118.3(2) 3 3 ?
Ge1 O1 Eu2 113.0(2) 3 1_545 ?

loop_
_geom_bond_atom_site_label_1
_geom_bond_atom_site_label_2
_geom_bond_distance
_geom_bond_site_symmetry_2
_geom_bond_publ_flag
Eu3 Eu1 3.7258(5) 3 ?
Eu3 Eu1 4.1611(5) 3_565 ?
Eu3 Eu1 3.9885(5) . ?
Eu3 Eu2 4.0407(6) 4_545 ?
Eu3 Eu2 3.8328(6) 1_545 ?
Eu3 S2 3.0843(15) 1_545 ?
Eu3 S2 2.9119(15) . ?
Eu3 S4 3.0810(18) . ?
Eu3 S4 3.1357(18) 3_455 ?
Eu3 S1 3.138(2) 4 ?
Eu3 S1 3.019(2) . ?
Eu3 O1 2.491(5) . ?
Eu1 Eu2 4.0123(5) 3_465 ?
Eu1 Eu2 4.1001(5) 4 ?
Eu1 Ge1 3.7151(11) . ?
Eu1 S2 2.9926(16) . ?
Eu1 S2 2.9822(16) 3_465 ?
Eu1 S3 3.153(2) 4 ?
Eu1 S3 2.988(2) 3_465 ?
Eu1 S4 3.1375(17) 3_465 ?
Eu1 S4 3.1357(17) 3_455 ?
Eu1 O1 2.550(5) 3_455 ?
Eu2 Ge1 3.6183(9) 3_565 ?
Eu2 S2 2.948(2) 4_554 ?
Eu2 S2 2.966(2) . ?
Eu2 S3 3.1827(16) 3_465 ?
Eu2 S3 3.0433(16) . ?
Eu2 S1 3.1018(18) 1_565 ?
Eu2 S1 3.1561(17) . ?
Eu2 O1 2.556(5) 1_565 ?
Ge1 S3 2.2083(18) 3_455 ?
Ge1 S4 2.212(2) 4_554 ?
Ge1 S1 2.2098(17) . ?
Ge1 O1 1.751(4) 3_455 ?

loop_
_twin_individual_id
_twin_individual_mass_fraction_refined
1 0.884(18)
2 0.116(18)
